data_9001789
loop_
_publ_author_name
'Akizuki, M.'
'Kudoh, Y.'
'Kuribayashi, T.'

_publ_section_title
;Crystal structures of the {011}, {610}, and {010} growth sectors in
 brewsterite Sample: {010} sector
;
_journal_name_full 'American Mineralogist'
_journal_page_first 1501
_journal_page_last 1506
_journal_volume 81
_journal_year 1996
_chemical_formula_sum 'Al2.15 Ba0.24 H10 K0.01 O21 Si5.85 Sr0.67'
_chemical_name_mineral Brewsterite-Sr
_space_group_IT_number 2
_symmetry_space_group_name_Hall '-P 1'
_symmetry_space_group_name_H-M 'P -1'
_cell_angle_alpha 89.98
_cell_angle_beta 94.25
_cell_angle_gamma 90.06
_cell_formula_units_Z 2
_cell_length_a 6.785
_cell_length_b 17.546
_cell_length_c 7.740
_cell_volume 918.910
_database_code_amcsd 0001845
_exptl_crystal_density_diffrn 2.387
_cod_original_formula_sum '(Si5.85 Al2.15) Sr.67 Ba.24 K.01 O21 H10'
_cod_database_code 9001789

loop_
_space_group_symop_operation_xyz
x,y,z
-x,-y,-z

loop_
_atom_site_label
_atom_site_fract_x
_atom_site_fract_y
_atom_site_fract_z
_atom_site_occupancy
_atom_site_U_iso_or_equiv
_atom_site_type_symbol
_atom_site_attached_hydrogens
SiTa 0.31920 0.07970 0.82290 0.65000 0.01748 Si 0
AlTa 0.31920 0.07970 0.82290 0.35000 0.01748 Al 0
SiTa* 0.31870 0.42010 0.82300 0.60000 0.01760 Si 0
AlTa* 0.31870 0.42010 0.82300 0.40000 0.01760 Al 0
SiTb 0.40930 0.05730 0.21100 0.80000 0.01786 Si 0
AlTb 0.40930 0.05730 0.21100 0.20000 0.01786 Al 0
SiTb* 0.40910 0.44250 0.21070 0.80000 0.01773 Si 0
AlTb* 0.40910 0.44250 0.21070 0.20000 0.01773 Al 0
SiTc 0.55500 0.15830 0.53350 0.50000 0.01735 Si 0
AlTc 0.55500 0.15830 0.53350 0.50000 0.01735 Al 0
SiTc* 0.55390 0.34210 0.53330 0.60000 0.01672 Si 0
AlTc* 0.55390 0.34210 0.53330 0.40000 0.01672 Al 0
SiTd 0.90650 0.05270 0.64150 0.95000 0.01760 Si 0
AlTd 0.90650 0.05270 0.64150 0.05000 0.01760 Al 0
SiTd* 0.90600 0.44740 0.64170 0.95000 0.01735 Si 0
AlTd* 0.90600 0.44740 0.64170 0.05000 0.01735 Al 0
Sr 0.24950 0.24969 0.17696 0.67000 0.01596 Sr 0
Ba 0.24950 0.24969 0.17696 0.24000 0.01596 Ba 0
K 0.24950 0.24969 0.17696 0.01000 0.01596 K 0
O1 0.35320 0.10510 0.03100 1.00000 0.02406 O 0
O1* 0.35330 0.39450 0.03150 1.00000 0.02406 O 0
O2 0.42400 0.12490 0.35620 1.00000 0.03420 O 0
O2* 0.42460 0.37530 0.35760 1.00000 0.03293 O 0
O3 0.78510 0.12260 0.54790 1.00000 0.02913 O 0
O3* 0.78200 0.37800 0.54650 1.00000 0.02786 O 0
O4 0.44570 0.14000 0.71300 1.00000 0.03166 O 0
O4* 0.44500 0.36040 0.71140 1.00000 0.03166 O 0
O5 0.08140 0.08980 0.76890 1.00000 0.03166 O 0
O5* 0.07980 0.40980 0.76770 1.00000 0.03040 O 0
O6 0.23130 0.99770 0.24170 1.00000 0.03926 O 0
O6* 0.23090 0.50200 0.24230 1.00000 0.03800 O 0
O7 0.38290 0.98990 0.79670 1.00000 0.02406 O 0
O7* 0.38270 0.51050 0.79640 1.00000 0.02533 O 0
O8 0.00000 0.00000 0.50000 1.00000 0.04813 O 0
O8* 0.00000 0.50000 0.50000 1.00000 0.04433 O 0
O9 0.56800 0.25030 0.50110 1.00000 0.03673 O 0
Wat10 0.05600 0.24970 0.46760 1.00000 0.05193 O 2
Wat11 0.93100 0.14700 0.14700 1.00000 0.07092 O 2
Wat11* 0.93000 0.35270 0.14800 1.00000 0.07092 O 2
Wat12 0.60300 0.24930 0.02900 1.00000 0.06586 O 2
Wat13 0.07600 0.24950 0.86280 1.00000 0.06079 O 2

loop_
_cod_changelog_entry_id
_cod_changelog_entry_author
_cod_changelog_entry_date
_cod_changelog_entry_text
1
;cod-tools version 3.8.0
Id: cif_guess_AMCSD_atom_types 9574 2023-05-10 09:00:05Z saulius
;
2023-05-10T18:47:47+03:00
;Derived atom types and hydrogen counts
from atom names that follow the AMCSD naming convention
(Wat == water, O-H == hydroxyl).
;

loop_
_cod_related_entry_id
_cod_related_entry_database
_cod_related_entry_code
1 AMCSD 0001845
